data_7035893
loop_
_publ_author_name
'Kh\'elifa, A Ben'
'Belkhiria, M. Salah'
'Huang, G.'
'Freslon, S.'
'Guillou, O.'
'Bernot, K.'

_publ_section_title
;
 Single-molecule magnet behaviour in polynuclear assembly of trivalent
 cerium ions with polyoxomolybdates.
;
_journal_issue 37
_journal_name_full 'Dalton transactions (Cambridge, England : 2003)'
_journal_page_first 16458
_journal_page_last 16464
_journal_paper_doi 10.1039/c5dt02377g
_journal_volume 44
_journal_year 2015
_chemical_formula_moiety 'C16 H48 Ce O8 S8, C8 H24 Ce Mo4 N2 O23 S4, Mo6O19'
_chemical_formula_sum 'C24 H72 Ce2 Mo10 N2 O50 S12'
_chemical_formula_weight 2813.20
_space_group_IT_number 14
_symmetry_cell_setting monoclinic
_symmetry_space_group_name_Hall '-P 2yn'
_symmetry_space_group_name_H-M 'P 1 21/n 1'
_atom_sites_solution_hydrogens geom
_atom_sites_solution_primary direct
_atom_sites_solution_secondary difmap
_audit_block_doi 10.5517/cc144qss
_audit_creation_method SHELXL-97
_audit_update_record
;
2015-02-04 deposited with the CCDC.
2015-07-20 downloaded from the CCDC.
;
_cell_angle_alpha 90.00
_cell_angle_beta 95.825(4)
_cell_angle_gamma 90.00
_cell_formula_units_Z 4
_cell_length_a 19.8077(2)
_cell_length_b 20.2005(2)
_cell_length_c 20.3525(2)
_cell_measurement_reflns_used 26006
_cell_measurement_temperature 225(2)
_cell_measurement_theta_max 31.33
_cell_measurement_theta_min 1.70
_cell_volume 8101.50(15)
_computing_structure_refinement 'SHELXL-97 (Sheldrick, 2008)'
_diffrn_ambient_temperature 225(2)
_diffrn_measured_fraction_theta_full 0.978
_diffrn_measured_fraction_theta_max 0.978
_diffrn_measurement_device_type 'diffractometer kappa CCD'
_diffrn_measurement_method phi/w
_diffrn_radiation_monochromator graphite
_diffrn_radiation_source 'fine-focus sealed tube'
_diffrn_radiation_type MoK\a
_diffrn_radiation_wavelength 0.71073
_diffrn_reflns_av_R_equivalents 0.0439
_diffrn_reflns_av_sigmaI/netI 0.0631
_diffrn_reflns_limit_h_max 28
_diffrn_reflns_limit_h_min -21
_diffrn_reflns_limit_k_max 25
_diffrn_reflns_limit_k_min -29
_diffrn_reflns_limit_l_max 29
_diffrn_reflns_limit_l_min -28
_diffrn_reflns_number 57128
_diffrn_reflns_theta_full 31.33
_diffrn_reflns_theta_max 31.33
_diffrn_reflns_theta_min 1.70
_exptl_absorpt_coefficient_mu 2.991
_exptl_absorpt_correction_T_max 0.55369
_exptl_absorpt_correction_T_min 0.51505
_exptl_absorpt_correction_type multi-scan
_exptl_absorpt_process_details 'Spek, A.L. (2009). Acta Cryst. D65, 148-155.'
_exptl_crystal_colour yellow
_exptl_crystal_density_diffrn 2.306
_exptl_crystal_density_method 'not measured'
_exptl_crystal_description prism
_exptl_crystal_F_000 5432
_exptl_crystal_recrystallization_method 'Re-crystallisation from solvent: DMSO'
_exptl_crystal_size_max 0.18
_exptl_crystal_size_mid 0.18
_exptl_crystal_size_min 0.14
_refine_diff_density_max 2.361
_refine_diff_density_min -2.3910
_refine_diff_density_rms 0.158
_refine_ls_extinction_method none
_refine_ls_goodness_of_fit_ref 1.030
_refine_ls_hydrogen_treatment constr
_refine_ls_matrix_type full
_refine_ls_number_parameters 937
_refine_ls_number_reflns 25989
_refine_ls_number_restraints 56
_refine_ls_restrained_S_all 1.032
_refine_ls_R_factor_all 0.0823
_refine_ls_R_factor_gt 0.0483
_refine_ls_shift/su_max 0.001
_refine_ls_shift/su_mean 0.000
_refine_ls_structure_factor_coef Fsqd
_refine_ls_weighting_details 'calc w=1/[\s^2^(Fo^2^)+(0.0223P)^2^+33.8708P] where P=(Fo^2^+2Fc^2^)/3'
_refine_ls_weighting_scheme calc
_refine_ls_wR_factor_gt 0.0905
_refine_ls_wR_factor_ref 0.1032
_reflns_number_gt 18359
_reflns_number_total 25989
_reflns_threshold_expression >2\s(I)
_cod_data_source_file c5dt02377g2.cif
_cod_data_source_block cemodmso
_cod_depositor_comments 'Adding full bibliography for 7035893.cif.'
_cod_original_cell_volume 8101.50(14)
_cod_original_sg_symbol_H-M 'P 21/n'
_cod_database_code 7035893
_publcif_datablock.id {a4ba505e-485f-4d57-8a18-dcf2ba9d12b2}

loop_
_symmetry_equiv_pos_as_xyz
'x, y, z'
'-x+1/2, y+1/2, -z+1/2'
'-x, -y, -z'
'x-1/2, -y-1/2, z-1/2'

loop_
_atom_site_label
_atom_site_type_symbol
_atom_site_fract_x
_atom_site_fract_y
_atom_site_fract_z
_atom_site_U_iso_or_equiv
_atom_site_adp_type
_atom_site_occupancy
_atom_site_symmetry_multiplicity
_atom_site_calc_flag
_atom_site_refinement_flags
_atom_site_disorder_assembly
_atom_site_disorder_group
Ce1 Ce -0.234848(13) 0.007347(13) 0.281881(13) 0.02620(6) Uani 1 1 d . . .
Ce2 Ce 0.361496(12) 0.045502(12) 0.153273(12) 0.02323(5) Uani 1 1 d . . .
Mo1 Mo 0.00345(2) -0.16824(2) 0.47587(2) 0.03326(9) Uani 1 1 d . . .
Mo2 Mo 0.09768(2) -0.06519(2) 0.391453(19) 0.02889(9) Uani 1 1 d . . .
Mo3 Mo 0.09398(2) 0.09870(2) 0.41417(2) 0.02903(9) Uani 1 1 d . . .
Mo4 Mo -0.071459(18) 0.006205(18) 0.433432(17) 0.02185(7) Uani 1 1 d . . .
Mo5 Mo 0.02294(3) 0.12122(2) 0.04433(2) 0.04005(11) Uani 1 1 d . . .
Mo6 Mo -0.07826(2) 0.20407(2) -0.06325(2) 0.03821(11) Uani 1 1 d . . .
Mo7 Mo -0.02435(4) 0.34276(3) 0.00402(3) 0.0671(2) Uani 1 1 d . . .
Mo8 Mo 0.07749(3) 0.26072(3) 0.11256(3) 0.05270(14) Uani 1 1 d . . .
Mo9 Mo -0.08509(3) 0.22728(4) 0.09478(3) 0.05980(17) Uani 1 1 d . . .
Mo10 Mo 0.08441(3) 0.23580(3) -0.04572(3) 0.05326(14) Uani 1 1 d . . .
S1 S -0.08979(7) -0.00084(9) 0.18406(7) 0.0474(4) Uani 1 1 d . . .
S2A S -0.16480(8) 0.16813(7) 0.33473(7) 0.0351(3) Uani 0.88 1 d P A 1
S2B S -0.1768(6) 0.1842(6) 0.2672(6) 0.044(3) Uani 0.12 1 d P B 2
S3A S -0.32760(11) 0.04829(13) 0.43377(12) 0.0477(5) Uani 0.65 1 d P C 1
S3B S -0.2578(2) 0.0480(2) 0.44910(19) 0.0464(10) Uani 0.35 1 d P D 2
S4 S -0.23935(8) -0.16678(7) 0.33939(8) 0.0495(4) Uani 1 1 d . . .
S5 S 0.46018(6) 0.16794(6) 0.25366(6) 0.0316(2) Uani 1 1 d . . .
S6 S 0.53394(6) 0.05883(7) 0.11016(6) 0.0340(3) Uani 1 1 d . . .
S7 S 0.43695(10) -0.03925(8) 0.30560(8) 0.0581(4) Uani 1 1 d . . .
S8A S 0.40285(14) -0.12553(10) 0.10762(13) 0.0739(7) Uani 0.87 1 d P E 1
S8B S 0.3787(7) -0.1440(6) 0.1465(9) 0.062(2) Uani 0.13 1 d PU F 2
S9 S 0.22485(7) -0.06747(7) 0.18394(7) 0.0420(3) Uani 1 1 d . G 2
S10A S 0.22440(11) 0.02967(16) 0.02611(10) 0.0519(6) Uani 0.67 1 d P H 1
S10B S 0.2552(3) -0.0070(3) 0.0033(3) 0.0543(12) Uani 0.33 1 d PU I 2
S11 S 0.26100(6) 0.11308(6) 0.27955(6) 0.0327(3) Uani 1 1 d . J 2
S12 S 0.35310(7) 0.20866(7) 0.06967(7) 0.0396(3) Uani 1 1 d . K 2
O1 O 0.0287(2) -0.22846(19) 0.53085(19) 0.0448(9) Uani 1 1 d . L 2
O2 O -0.0229(2) -0.20973(19) 0.40502(19) 0.0469(9) Uani 1 1 d . L 2
O3 O -0.01863(17) -0.06105(16) 0.41483(17) 0.0334(7) Uani 1 1 d . L 2
O4 O -0.02455(16) 0.08051(16) 0.43216(17) 0.0331(7) Uani 1 1 d . L 2
O5 O 0.07998(17) 0.14065(16) 0.49632(16) 0.0319(7) Uani 1 1 d . . 2
O6 O 0.08743(18) -0.13086(16) 0.45831(16) 0.0339(7) Uani 1 1 d . L 2
O7 O 0.09724(17) 0.00473(16) 0.48552(15) 0.0312(7) Uani 1 1 d . . 2
O8 O 0.18394(19) -0.06264(19) 0.39621(19) 0.0424(9) Uani 1 1 d . L 2
O9 O 0.0743(2) -0.10801(18) 0.32101(17) 0.0431(9) Uani 1 1 d . L 2
O10 O 0.07429(17) 0.02183(16) 0.36084(15) 0.0309(7) Uani 1 1 d . L 2
O11 O 0.17970(18) 0.1013(2) 0.4192(2) 0.0458(9) Uani 1 1 d . L 2
O12 O 0.0683(2) 0.15911(18) 0.35872(19) 0.0436(9) Uani 1 1 d . L 2
O13 O -0.14250(19) 0.0100(2) 0.37749(19) 0.0468(10) Uani 1 1 d . L 2
O14 O -0.00021(17) 0.23242(16) 0.02406(16) 0.0317(7) Uani 1 1 d . M 2
O15 O 0.08012(19) 0.16548(19) 0.11170(18) 0.0448(9) Uani 1 1 d . M 2
O16 O 0.0395(3) 0.0406(2) 0.0604(3) 0.0703(15) Uani 1 1 d . M 2
O17 O -0.04488(19) 0.12024(17) -0.03173(19) 0.0422(9) Uani 1 1 d . M 2
O18 O -0.0509(2) 0.1387(2) 0.0954(2) 0.0535(11) Uani 1 1 d . M 2
O19 O 0.0862(2) 0.1447(2) -0.01614(19) 0.0486(10) Uani 1 1 d . M 2
O20 O -0.1349(2) 0.1852(2) -0.1283(2) 0.0544(11) Uani 1 1 d . M 2
O21 O -0.0810(2) 0.29963(19) -0.0639(2) 0.0532(11) Uani 1 1 d . M 2
O22 O -0.1322(2) 0.2072(2) 0.0086(2) 0.0530(11) Uani 1 1 d . M 2
O23 O 0.0061(2) 0.2134(2) -0.10339(18) 0.0484(10) Uani 1 1 d . M 2
O24 O -0.0408(4) 0.4237(2) -0.0090(3) 0.115(3) Uani 1 1 d . M 2
O25 O 0.0441(3) 0.3439(2) 0.0797(2) 0.0774(17) Uani 1 1 d . M 2
O26 O -0.0879(3) 0.3176(3) 0.0657(2) 0.0739(16) Uani 1 1 d . M 2
O27 O 0.0498(3) 0.3257(2) -0.0476(3) 0.0773(17) Uani 1 1 d . M 2
O28 O 0.1346(3) 0.2814(3) 0.1766(3) 0.0790(16) Uani 1 1 d . M 2
O29 O -0.0066(3) 0.2507(3) 0.1524(2) 0.0665(14) Uani 1 1 d . M 2
O30 O 0.1318(2) 0.2569(2) 0.0392(2) 0.0618(12) Uani 1 1 d . M 2
O31 O -0.1468(3) 0.2228(4) 0.1450(3) 0.103(2) Uani 1 1 d . M 2
O32 O 0.1459(3) 0.2381(4) -0.0962(3) 0.099(2) Uani 1 1 d . M 2
O33 O -0.3526(2) -0.0410(2) 0.2344(3) 0.0631(13) Uani 1 1 d . L 2
O34 O -0.2677(2) -0.0937(2) 0.2017(2) 0.0500(10) Uani 1 1 d . L 2
O35 O -0.3697(3) -0.1249(2) 0.1677(3) 0.097(2) Uani 1 1 d . L 2
O36 O -0.3123(2) 0.1036(2) 0.2318(2) 0.0542(11) Uani 1 1 d . L 2
O37 O -0.2549(2) 0.05349(19) 0.16259(19) 0.0496(10) Uani 1 1 d . L 2
O38 O -0.3133(3) 0.1407(2) 0.1319(3) 0.0841(18) Uani 1 1 d . L 2
O39 O -0.13526(19) -0.02632(19) 0.2335(2) 0.0470(10) Uani 1 1 d . L 2
O40 O -0.17220(19) 0.11189(17) 0.28378(19) 0.0409(9) Uani 1 1 d . B 2
O41 O -0.2960(3) 0.0484(2) 0.3698(2) 0.0663(14) Uani 1 1 d . D 2
O42 O -0.2402(2) -0.09269(19) 0.3466(2) 0.0554(11) Uani 1 1 d . L 2
O43 O 0.44084(17) 0.13838(17) 0.18543(16) 0.0322(7) Uani 1 1 d . N 2
O44 O 0.46373(17) 0.02707(18) 0.09801(17) 0.0373(8) Uani 1 1 d . N 2
O45 O 0.4256(3) 0.0170(2) 0.2570(2) 0.0595(12) Uani 1 1 d . N 2
O46 O 0.3739(2) -0.07748(19) 0.1507(3) 0.0619(12) Uani 1 1 d U F 2
O47 O 0.2661(3) -0.0060(2) 0.2018(3) 0.0778(18) Uani 1 1 d . G 2
O48 O 0.2894(3) 0.0040(2) 0.0564(3) 0.089(2) Uani 1 1 d U I 2
O49 O 0.30630(19) 0.12455(18) 0.22415(18) 0.0409(9) Uani 1 1 d . J 2
O50 O 0.33313(19) 0.13639(18) 0.07381(18) 0.0414(9) Uani 1 1 d . K 2
N1 N -0.3306(3) -0.0870(2) 0.2012(3) 0.0548(14) Uani 1 1 d . L 2
N2 N -0.2944(3) 0.1002(2) 0.1749(3) 0.0505(14) Uani 1 1 d . L 2
C1 C -0.0409(4) -0.0714(4) 0.1678(4) 0.082(3) Uani 1 1 d . L 2
H1A H -0.0690 -0.1029 0.1427 0.122 Uiso 1 1 calc R L 2
H1B H -0.0228 -0.0911 0.2088 0.122 Uiso 1 1 calc R L 2
H1C H -0.0042 -0.0583 0.1432 0.122 Uiso 1 1 calc R L 2
C2 C -0.0272(3) 0.0470(3) 0.2289(3) 0.0528(15) Uani 1 1 d . L 2
H2A H -0.0465 0.0882 0.2411 0.079 Uiso 1 1 calc R L 2
H2B H 0.0091 0.0555 0.2021 0.079 Uiso 1 1 calc R L 2
H2C H -0.0098 0.0234 0.2680 0.079 Uiso 1 1 calc R L 2
C3 C -0.0924(3) 0.2125(3) 0.3127(4) 0.0543(16) Uani 1 1 d . B 2
H3A H -0.0618 0.1756 0.3180 0.081 Uiso 1 1 calc R B 2
H3B H -0.1001 0.2296 0.3553 0.081 Uiso 1 1 calc R B 2
H3C H -0.0730 0.2465 0.2875 0.081 Uiso 1 1 calc R B 2
C4 C -0.2274(3) 0.2259(3) 0.3062(4) 0.0591(17) Uani 1 1 d . B 2
H4A H -0.2684 0.2011 0.3089 0.089 Uiso 1 1 calc R B 2
H4B H -0.2378 0.2668 0.2835 0.089 Uiso 1 1 calc R B 2
H4C H -0.2065 0.2350 0.3499 0.089 Uiso 1 1 calc R B 2
C5 C -0.2891(5) -0.0228(4) 0.4777(4) 0.080(2) Uani 1 1 d . D 2
H5A H -0.3021 -0.0520 0.4414 0.121 Uiso 1 1 calc R D 2
H5B H -0.3281 -0.0130 0.5005 0.121 Uiso 1 1 calc R D 2
H5C H -0.2550 -0.0438 0.5076 0.121 Uiso 1 1 calc R D 2
C6 C -0.2862(5) 0.1105(4) 0.4802(4) 0.096(3) Uani 1 1 d . D 2
H6A H -0.2957 0.1437 0.4467 0.144 Uiso 1 1 calc R D 2
H6B H -0.2533 0.1273 0.5140 0.144 Uiso 1 1 calc R D 2
H6C H -0.3272 0.0995 0.4992 0.144 Uiso 1 1 calc R D 2
C7 C -0.1602(4) -0.1846(4) 0.3106(5) 0.080(2) Uani 1 1 d . L 2
H7A H -0.1607 -0.1707 0.2654 0.120 Uiso 1 1 calc R L 2
H7B H -0.1518 -0.2314 0.3135 0.120 Uiso 1 1 calc R L 2
H7C H -0.1249 -0.1615 0.3371 0.120 Uiso 1 1 calc R L 2
C8 C -0.2229(4) -0.1977(3) 0.4213(3) 0.068(2) Uani 1 1 d . L 2
H8A H -0.2623 -0.1916 0.4444 0.102 Uiso 1 1 calc R L 2
H8B H -0.1853 -0.1743 0.4438 0.102 Uiso 1 1 calc R L 2
H8C H -0.2123 -0.2440 0.4198 0.102 Uiso 1 1 calc R L 2
C9 C 0.5489(3) 0.1562(5) 0.2676(4) 0.089(3) Uani 1 1 d . N 2
H9A H 0.5585 0.1102 0.2757 0.133 Uiso 1 1 calc R N 2
H9B H 0.5667 0.1818 0.3052 0.133 Uiso 1 1 calc R N 2
H9C H 0.5698 0.1704 0.2294 0.133 Uiso 1 1 calc R N 2
C10 C 0.4572(5) 0.2542(3) 0.2406(3) 0.071(2) Uani 1 1 d . N 2
H10A H 0.4108 0.2682 0.2324 0.106 Uiso 1 1 calc R N 2
H10B H 0.4809 0.2651 0.2032 0.106 Uiso 1 1 calc R N 2
H10C H 0.4782 0.2764 0.2791 0.106 Uiso 1 1 calc R N 2
C11 C 0.5301(3) 0.1298(3) 0.0587(3) 0.0545(16) Uani 1 1 d . N 2
H11A H 0.5026 0.1631 0.0767 0.082 Uiso 1 1 calc R N 2
H11B H 0.5105 0.1180 0.0152 0.082 Uiso 1 1 calc R N 2
H11C H 0.5750 0.1467 0.0564 0.082 Uiso 1 1 calc R N 2
C12 C 0.5861(3) 0.0079(3) 0.0658(3) 0.0493(15) Uani 1 1 d . N 2
H12A H 0.5932 -0.0338 0.0882 0.074 Uiso 1 1 calc R N 2
H12B H 0.6290 0.0293 0.0631 0.074 Uiso 1 1 calc R N 2
H12C H 0.5643 0.0005 0.0221 0.074 Uiso 1 1 calc R N 2
C13 C 0.3904(5) -0.0184(5) 0.3716(5) 0.099(3) Uani 1 1 d . N 2
H13A H 0.3429 -0.0247 0.3586 0.149 Uiso 1 1 calc R N 2
H13B H 0.3986 0.0271 0.3835 0.149 Uiso 1 1 calc R N 2
H13C H 0.4042 -0.0462 0.4088 0.149 Uiso 1 1 calc R N 2
C14 C 0.5178(5) -0.0260(7) 0.3414(6) 0.161(7) Uani 1 1 d . N 2
H14A H 0.5495 -0.0350 0.3098 0.242 Uiso 1 1 calc R N 2
H14B H 0.5269 -0.0548 0.3787 0.242 Uiso 1 1 calc R N 2
H14C H 0.5225 0.0192 0.3556 0.242 Uiso 1 1 calc R N 2
C15 C 0.3401(6) -0.1871(5) 0.0853(6) 0.138(5) Uani 1 1 d U F 2
H15A H 0.3057 -0.1604 0.0618 0.206 Uiso 1 1 calc R F 2
H15B H 0.3197 -0.2256 0.1026 0.206 Uiso 1 1 calc R F 2
H15C H 0.3725 -0.2005 0.0559 0.206 Uiso 1 1 calc R F 2
C16 C 0.4567(5) -0.1767(5) 0.1627(7) 0.144(5) Uani 1 1 d U F 2
H16A H 0.4876 -0.1430 0.1802 0.215 Uiso 1 1 calc R F 2
H16B H 0.4716 -0.1941 0.1228 0.215 Uiso 1 1 calc R F 2
H16C H 0.4553 -0.2117 0.1945 0.215 Uiso 1 1 calc R F 2
C17 C 0.1409(3) -0.0412(4) 0.1935(4) 0.0612(18) Uani 1 1 d . G 2
H17A H 0.1257 -0.0113 0.1585 0.092 Uiso 1 1 calc R G 2
H17B H 0.1402 -0.0192 0.2353 0.092 Uiso 1 1 calc R G 2
H17C H 0.1113 -0.0790 0.1920 0.092 Uiso 1 1 calc R G 2
C18 C 0.2365(3) -0.1197(3) 0.2537(3) 0.0565(16) Uani 1 1 d . G 2
H18A H 0.2811 -0.1387 0.2566 0.085 Uiso 1 1 calc R G 2
H18B H 0.2032 -0.1543 0.2496 0.085 Uiso 1 1 calc R G 2
H18C H 0.2315 -0.0944 0.2929 0.085 Uiso 1 1 calc R G 2
C19 C 0.2333(4) 0.0660(4) -0.0484(3) 0.0656(19) Uani 1 1 d . I 2
H19A H 0.2605 0.1029 -0.0320 0.098 Uiso 1 1 calc R I 2
H19B H 0.1862 0.0764 -0.0471 0.098 Uiso 1 1 calc R I 2
H19C H 0.2418 0.0568 -0.0931 0.098 Uiso 1 1 calc R I 2
C20 C 0.1835(5) -0.0490(6) -0.0078(4) 0.117(4) Uani 1 1 d U I 2
H20A H 0.1787 -0.0758 0.0304 0.176 Uiso 1 1 calc R I 2
H20B H 0.1841 -0.0770 -0.0459 0.176 Uiso 1 1 calc R I 2
H20C H 0.1461 -0.0188 -0.0144 0.176 Uiso 1 1 calc R I 2
C21 C 0.2785(5) 0.1817(4) 0.3322(4) 0.091(3) Uani 1 1 d . J 2
H21A H 0.3223 0.1763 0.3564 0.136 Uiso 1 1 calc R J 2
H21B H 0.2445 0.1847 0.3625 0.136 Uiso 1 1 calc R J 2
H21C H 0.2781 0.2215 0.3063 0.136 Uiso 1 1 calc R J 2
C22 C 0.1804(3) 0.1377(5) 0.2449(4) 0.082(3) Uani 1 1 d . J 2
H22A H 0.1626 0.1052 0.2133 0.122 Uiso 1 1 calc R J 2
H22B H 0.1837 0.1796 0.2233 0.122 Uiso 1 1 calc R J 2
H22C H 0.1507 0.1417 0.2791 0.122 Uiso 1 1 calc R J 2
C23 C 0.2945(4) 0.2524(3) 0.1143(4) 0.0610(18) Uani 1 1 d . K 2
H23A H 0.3046 0.2441 0.1607 0.092 Uiso 1 1 calc R K 2
H23B H 0.2492 0.2377 0.1003 0.092 Uiso 1 1 calc R K 2
H23C H 0.2980 0.2990 0.1060 0.092 Uiso 1 1 calc R K 2
C24 C 0.3205(3) 0.2335(3) -0.0117(3) 0.0537(16) Uani 1 1 d . K 2
H24A H 0.3472 0.2138 -0.0434 0.081 Uiso 1 1 calc R K 2
H24B H 0.3225 0.2808 -0.0152 0.081 Uiso 1 1 calc R K 2
H24C H 0.2742 0.2192 -0.0203 0.081 Uiso 1 1 calc R K 2

loop_
_atom_site_aniso_label
_atom_site_aniso_U_11
_atom_site_aniso_U_22
_atom_site_aniso_U_33
_atom_site_aniso_U_23
_atom_site_aniso_U_13
_atom_site_aniso_U_12
Ce1 0.02322(12) 0.02642(12) 0.02795(12) -0.00281(10) -0.00232(9) 0.00049(10)
Ce2 0.02188(11) 0.02364(12) 0.02413(11) 0.00204(9) 0.00209(9) -0.00109(9)
Mo1 0.0347(2) 0.0331(2) 0.0321(2) 0.00083(17) 0.00388(17) 0.00522(18)
Mo2 0.0369(2) 0.02635(19) 0.02419(18) 0.00001(15) 0.00686(16) 0.00573(16)
Mo3 0.0303(2) 0.02591(19) 0.0319(2) 0.00434(16) 0.00810(16) -0.00158(16)
Mo4 0.02228(17) 0.02240(17) 0.02011(16) 0.00218(14) -0.00153(13) -0.00099(14)
Mo5 0.0465(3) 0.0301(2) 0.0416(3) 0.00377(19) -0.0051(2) 0.00451(19)
Mo6 0.0414(2) 0.0369(2) 0.0331(2) 0.00013(19) -0.01198(19) -0.00456(19)
Mo7 0.1016(5) 0.0267(2) 0.0636(4) -0.0063(2) -0.0374(4) 0.0091(3)
Mo8 0.0600(3) 0.0475(3) 0.0444(3) -0.0111(2) -0.0252(2) 0.0037(2)
Mo9 0.0492(3) 0.0917(5) 0.0387(3) -0.0003(3) 0.0057(2) 0.0280(3)
Mo10 0.0444(3) 0.0713(4) 0.0440(3) 0.0071(3) 0.0043(2) -0.0176(3)
S1 0.0343(7) 0.0738(10) 0.0327(7) 0.0001(7) -0.0033(5) 0.0006(7)
S2A 0.0473(8) 0.0281(7) 0.0289(7) 0.0013(5) -0.0015(6) -0.0018(6)
S2B 0.047(7) 0.038(6) 0.043(6) 0.009(5) -0.010(5) -0.008(5)
S3A 0.0366(11) 0.0613(14) 0.0467(12) -0.0113(11) 0.0111(9) 0.0073(10)
S3B 0.036(2) 0.070(3) 0.0342(19) 0.0027(19) 0.0080(16) 0.0222(19)
S4 0.0557(9) 0.0339(7) 0.0545(9) 0.0027(6) -0.0152(7) -0.0091(6)
S5 0.0339(6) 0.0348(6) 0.0262(5) -0.0007(5) 0.0031(5) -0.0036(5)
S6 0.0260(6) 0.0453(7) 0.0307(6) -0.0064(5) 0.0023(5) -0.0001(5)
S7 0.0842(12) 0.0448(8) 0.0437(8) 0.0153(7) -0.0006(8) 0.0089(8)
S8A 0.1007(18) 0.0379(10) 0.0920(16) -0.0154(10) 0.0538(15) -0.0114(11)
S8B 0.054(4) 0.028(4) 0.106(5) -0.005(4) 0.016(4) 0.005(4)
S9 0.0425(7) 0.0431(7) 0.0432(7) -0.0089(6) 0.0176(6) -0.0187(6)
S10A 0.0305(10) 0.096(2) 0.0281(10) -0.0047(11) -0.0006(8) -0.0027(12)
S10B 0.048(3) 0.052(3) 0.058(3) 0.011(2) -0.019(2) -0.012(2)
S11 0.0346(6) 0.0304(6) 0.0342(6) 0.0003(5) 0.0083(5) 0.0016(5)
S12 0.0349(7) 0.0364(7) 0.0450(7) 0.0153(6) -0.0082(6) -0.0058(5)
O1 0.052(2) 0.038(2) 0.045(2) 0.0091(17) 0.0070(18) 0.0057(18)
O2 0.060(3) 0.040(2) 0.041(2) -0.0095(17) 0.0036(19) 0.0059(19)
O3 0.0366(18) 0.0277(16) 0.0369(18) -0.0014(14) 0.0086(15) -0.0034(14)
O4 0.0287(17) 0.0255(16) 0.046(2) 0.0039(15) 0.0067(15) 0.0017(13)
O5 0.0332(18) 0.0276(16) 0.0348(18) -0.0042(14) 0.0031(14) -0.0065(14)
O6 0.0396(19) 0.0295(17) 0.0328(18) 0.0045(14) 0.0055(15) 0.0095(15)
O7 0.0410(19) 0.0290(17) 0.0246(15) 0.0021(13) 0.0085(14) 0.0027(14)
O8 0.039(2) 0.046(2) 0.043(2) -0.0013(17) 0.0081(17) 0.0119(17)
O9 0.064(3) 0.038(2) 0.0284(18) -0.0072(15) 0.0088(17) 0.0001(18)
O10 0.0372(18) 0.0319(17) 0.0239(15) 0.0049(13) 0.0041(13) 0.0024(14)
O11 0.0317(19) 0.050(2) 0.057(2) 0.0026(19) 0.0114(17) -0.0064(17)
O12 0.053(2) 0.0329(19) 0.047(2) 0.0115(17) 0.0152(18) 0.0039(17)
O13 0.039(2) 0.056(2) 0.041(2) 0.0060(18) -0.0147(17) -0.0037(18)
O14 0.0347(18) 0.0288(16) 0.0293(16) -0.0004(14) -0.0077(14) 0.0022(14)
O15 0.043(2) 0.048(2) 0.039(2) 0.0002(17) -0.0127(17) 0.0080(18)
O16 0.088(4) 0.036(2) 0.080(3) 0.009(2) -0.027(3) 0.008(2)
O17 0.046(2) 0.0303(18) 0.047(2) -0.0005(16) -0.0127(17) -0.0045(16)
O18 0.050(2) 0.068(3) 0.043(2) 0.020(2) 0.0051(19) 0.000(2)
O19 0.044(2) 0.059(3) 0.043(2) -0.0089(19) 0.0034(18) 0.0105(19)
O20 0.057(3) 0.054(2) 0.046(2) 0.0004(19) -0.026(2) -0.009(2)
O21 0.071(3) 0.038(2) 0.044(2) 0.0020(18) -0.025(2) 0.005(2)
O22 0.035(2) 0.071(3) 0.051(2) 0.003(2) -0.0027(18) 0.008(2)
O23 0.053(2) 0.063(3) 0.0277(18) 0.0016(18) 0.0009(17) -0.006(2)
O24 0.183(7) 0.031(2) 0.113(5) -0.002(3) -0.072(5) 0.017(3)
O25 0.113(4) 0.035(2) 0.072(3) -0.015(2) -0.050(3) 0.003(2)
O26 0.087(4) 0.080(3) 0.051(3) -0.023(2) -0.010(2) 0.046(3)
O27 0.099(4) 0.055(3) 0.071(3) 0.026(2) -0.026(3) -0.040(3)
O28 0.089(4) 0.070(3) 0.068(3) -0.018(3) -0.043(3) 0.003(3)
O29 0.079(3) 0.086(3) 0.032(2) -0.014(2) -0.010(2) 0.031(3)
O30 0.049(3) 0.073(3) 0.060(3) 0.008(2) -0.013(2) -0.023(2)
O31 0.067(4) 0.187(7) 0.059(3) 0.009(4) 0.023(3) 0.049(4)
O32 0.063(3) 0.162(6) 0.075(4) 0.019(4) 0.022(3) -0.025(4)
O33 0.034(2) 0.058(3) 0.094(4) -0.003(3) -0.007(2) -0.004(2)
O34 0.058(3) 0.043(2) 0.046(2) -0.0070(18) -0.006(2) -0.008(2)
O35 0.099(4) 0.051(3) 0.124(5) 0.002(3) -0.066(4) -0.026(3)
O36 0.039(2) 0.054(3) 0.068(3) -0.012(2) -0.006(2) 0.0133(19)
O37 0.071(3) 0.038(2) 0.037(2) -0.0022(17) -0.0067(19) 0.006(2)
O38 0.093(4) 0.049(3) 0.098(4) 0.030(3) -0.045(3) -0.003(3)
O39 0.038(2) 0.043(2) 0.062(3) -0.0017(19) 0.0169(19) 0.0061(17)
O40 0.044(2) 0.0272(17) 0.049(2) -0.0030(16) -0.0058(17) -0.0024(15)
O41 0.097(4) 0.062(3) 0.045(2) -0.003(2) 0.028(2) 0.029(3)
O42 0.082(3) 0.030(2) 0.053(2) 0.0033(18) 0.002(2) -0.002(2)
O43 0.0318(17) 0.0362(18) 0.0291(17) -0.0032(14) 0.0055(14) -0.0089(14)
O44 0.0301(18) 0.044(2) 0.0392(19) -0.0119(16) 0.0119(15) -0.0060(15)
O45 0.082(3) 0.046(2) 0.044(2) 0.0181(19) -0.023(2) -0.009(2)
O46 0.054(2) 0.0268(18) 0.105(4) -0.005(2) 0.010(2) 0.0048(17)
O47 0.081(3) 0.071(3) 0.092(4) -0.047(3) 0.061(3) -0.052(3)
O48 0.120(4) 0.051(3) 0.080(3) 0.014(2) -0.065(3) -0.028(3)
O49 0.043(2) 0.038(2) 0.045(2) -0.0017(17) 0.0198(17) 0.0049(16)
O50 0.047(2) 0.0339(19) 0.041(2) 0.0100(16) -0.0087(17) -0.0053(16)
N1 0.064(4) 0.035(3) 0.059(3) 0.008(2) -0.022(3) -0.013(2)
N2 0.049(3) 0.032(2) 0.063(3) 0.002(2) -0.032(3) -0.003(2)
C1 0.049(4) 0.093(6) 0.106(6) -0.046(5) 0.024(4) 0.001(4)
C2 0.046(3) 0.063(4) 0.049(3) -0.001(3) 0.002(3) -0.009(3)
C3 0.047(3) 0.038(3) 0.078(5) -0.009(3) 0.007(3) -0.012(3)
C4 0.056(4) 0.042(3) 0.078(5) -0.007(3) 0.001(3) 0.012(3)
C5 0.115(7) 0.069(5) 0.061(5) 0.011(4) 0.023(5) 0.018(5)
C6 0.157(9) 0.063(5) 0.059(5) -0.015(4) -0.034(5) 0.009(5)
C7 0.063(5) 0.071(5) 0.104(7) 0.004(5) -0.009(4) 0.017(4)
C8 0.083(5) 0.048(4) 0.066(4) 0.021(3) -0.032(4) -0.017(3)
C9 0.038(4) 0.145(8) 0.078(5) -0.051(6) -0.016(4) 0.008(4)
C10 0.134(7) 0.037(3) 0.039(3) -0.006(3) -0.003(4) 0.003(4)
C11 0.052(4) 0.051(4) 0.063(4) 0.006(3) 0.014(3) -0.009(3)
C12 0.030(3) 0.065(4) 0.053(3) -0.018(3) 0.004(2) 0.011(3)
C13 0.130(9) 0.085(6) 0.087(6) 0.022(5) 0.033(6) 0.029(6)
C14 0.065(6) 0.276(17) 0.136(10) 0.139(11) -0.017(6) 0.013(8)
C15 0.137(9) 0.071(6) 0.198(12) -0.055(7) -0.015(9) -0.027(6)
C16 0.100(7) 0.078(6) 0.242(13) -0.046(8) -0.039(8) 0.048(6)
C17 0.052(4) 0.062(4) 0.070(5) 0.008(4) 0.007(3) 0.009(3)
C18 0.057(4) 0.061(4) 0.049(4) -0.001(3) -0.005(3) 0.010(3)
C19 0.081(5) 0.063(4) 0.049(4) -0.006(3) -0.018(3) 0.015(4)
C20 0.116(7) 0.161(9) 0.065(5) 0.033(6) -0.032(5) -0.100(7)
C21 0.121(7) 0.084(6) 0.076(5) -0.040(5) 0.050(5) -0.057(5)
C22 0.041(4) 0.139(8) 0.066(5) 0.019(5) 0.011(3) 0.024(4)
C23 0.070(5) 0.043(3) 0.072(5) 0.001(3) 0.015(4) 0.000(3)
C24 0.049(3) 0.060(4) 0.050(3) 0.028(3) -0.009(3) -0.007(3)

loop_
_atom_type_symbol
_atom_type_description
_atom_type_scat_dispersion_real
_atom_type_scat_dispersion_imag
_atom_type_scat_source
C C 0.0033 0.0016 'International Tables Vol C Tables 4.2.6.8 and 6.1.1.4'
H H 0.0000 0.0000 'International Tables Vol C Tables 4.2.6.8 and 6.1.1.4'
Ce Ce -0.2486 2.6331 'International Tables Vol C Tables 4.2.6.8 and 6.1.1.4'
Mo Mo -1.6832 0.6857 'International Tables Vol C Tables 4.2.6.8 and 6.1.1.4'
N N 0.0061 0.0033 'International Tables Vol C Tables 4.2.6.8 and 6.1.1.4'
O O 0.0106 0.0060 'International Tables Vol C Tables 4.2.6.8 and 6.1.1.4'
S S 0.1246 0.1234 'International Tables Vol C Tables 4.2.6.8 and 6.1.1.4'

loop_
_geom_angle_atom_site_label_1
_geom_angle_atom_site_label_2
_geom_angle_atom_site_label_3
_geom_angle
_geom_angle_site_symmetry_1
_geom_angle_site_symmetry_3
O39 Ce1 O41 154.47(17) . .
O39 Ce1 O42 94.03(15) . .
O41 Ce1 O42 80.22(15) . .
O39 Ce1 O40 79.27(13) . .
O41 Ce1 O40 89.05(16) . .
O42 Ce1 O40 139.63(14) . .
O39 Ce1 O13 76.14(14) . .
O41 Ce1 O13 78.50(16) . .
O42 Ce1 O13 70.59(14) . .
O40 Ce1 O13 69.14(12) . .
O39 Ce1 O37 76.80(14) . .
O41 Ce1 O37 122.04(15) . .
O42 Ce1 O37 143.00(13) . .
O40 Ce1 O37 74.58(13) . .
O13 Ce1 O37 137.90(14) . .
O39 Ce1 O36 121.78(15) . .
O41 Ce1 O36 73.36(15) . .
O42 Ce1 O36 140.83(15) . .
O40 Ce1 O36 69.00(13) . .
O13 Ce1 O36 129.21(13) . .
O37 Ce1 O36 48.75(14) . .
O39 Ce1 O33 118.88(15) . .
O41 Ce1 O33 84.60(18) . .
O42 Ce1 O33 78.65(15) . .
O40 Ce1 O33 139.28(14) . .
O13 Ce1 O33 146.89(15) . .
O37 Ce1 O33 75.08(15) . .
O36 Ce1 O33 70.65(14) . .
O39 Ce1 O34 71.89(14) . .
O41 Ce1 O34 127.71(17) . .
O42 Ce1 O34 70.80(13) . .
O40 Ce1 O34 139.99(13) . .
O13 Ce1 O34 127.02(13) . .
O37 Ce1 O34 72.29(12) . .
O36 Ce1 O34 103.56(13) . .
O33 Ce1 O34 48.17(15) . .
O39 Ce1 N2 99.09(16) . .
O41 Ce1 N2 97.60(16) . .
O42 Ce1 N2 151.05(14) . .
O40 Ce1 N2 68.65(12) . .
O13 Ce1 N2 137.67(12) . .
O37 Ce1 N2 24.57(14) . .
O36 Ce1 N2 24.24(14) . .
O33 Ce1 N2 72.41(14) . .
O34 Ce1 N2 88.90(13) . .
O45 Ce2 O44 88.83(15) . .
O45 Ce2 O47 84.56(19) . .
O44 Ce2 O47 146.09(15) . .
O45 Ce2 O48 145.91(15) . .
O44 Ce2 O48 91.15(19) . .
O47 Ce2 O48 76.7(2) . .
O45 Ce2 O50 144.22(13) . .
O44 Ce2 O50 87.48(13) . .
O47 Ce2 O50 116.44(18) . .
O48 Ce2 O50 69.78(14) . .
O45 Ce2 O49 82.45(15) . .
O44 Ce2 O49 143.25(12) . .
O47 Ce2 O49 68.62(13) . .
O48 Ce2 O49 115.55(18) . .
O50 Ce2 O49 79.52(13) . .
O45 Ce2 O43 71.87(13) . .
O44 Ce2 O43 72.87(11) . .
O47 Ce2 O43 134.85(12) . .
O48 Ce2 O43 140.01(14) . .
O50 Ce2 O43 73.04(11) . .
O49 Ce2 O43 70.48(12) . .
O45 Ce2 O46 74.82(16) . .
O44 Ce2 O46 75.58(14) . .
O47 Ce2 O46 70.58(16) . .
O48 Ce2 O46 72.20(16) . .
O50 Ce2 O46 137.80(15) . .
O49 Ce2 O46 134.67(14) . .
O43 Ce2 O46 133.94(13) . .
O1 Mo1 O2 104.51(19) . .
O1 Mo1 O5 102.90(17) . 3_556
O2 Mo1 O5 101.37(17) . 3_556
O1 Mo1 O6 101.82(17) . .
O2 Mo1 O6 103.65(18) . .
O5 Mo1 O6 138.82(14) 3_556 .
O1 Mo1 O3 166.06(16) . .
O2 Mo1 O3 89.00(16) . .
O5 Mo1 O3 77.27(13) 3_556 .
O6 Mo1 O3 71.05(12) . .
O9 Mo2 O8 104.43(19) . .
O9 Mo2 O10 99.06(16) . .
O8 Mo2 O10 101.53(17) . .
O9 Mo2 O6 101.92(16) . .
O8 Mo2 O6 99.09(17) . .
O10 Mo2 O6 145.75(14) . .
O9 Mo2 O7 163.48(16) . .
O8 Mo2 O7 91.25(15) . .
O10 Mo2 O7 72.25(12) . .
O6 Mo2 O7 80.28(13) . .
O9 Mo2 O3 90.04(16) . .
O8 Mo2 O3 164.91(15) . .
O10 Mo2 O3 80.00(13) . .
O6 Mo2 O3 73.25(13) . .
O7 Mo2 O3 74.81(12) . .
O11 Mo3 O12 104.37(19) . .
O11 Mo3 O10 101.83(17) . .
O12 Mo3 O10 100.12(16) . .
O11 Mo3 O5 99.58(17) . .
O12 Mo3 O5 101.59(17) . .
O10 Mo3 O5 144.48(14) . .
O11 Mo3 O7 91.28(16) . .
O12 Mo3 O7 163.78(16) . .
O10 Mo3 O7 71.99(12) . .
O5 Mo3 O7 79.55(12) . .
O11 Mo3 O4 166.08(16) . .
O12 Mo3 O4 88.89(15) . .
O10 Mo3 O4 79.57(13) . .
O5 Mo3 O4 73.12(13) . .
O7 Mo3 O4 75.88(11) . .
O13 Mo4 O4 110.39(18) . .
O13 Mo4 O3 110.66(18) . .
O4 Mo4 O3 108.91(15) . .
O13 Mo4 O7 108.96(18) . 3_556
O4 Mo4 O7 108.55(16) . 3_556
O3 Mo4 O7 109.33(15) . 3_556
O16 Mo5 O19 103.8(2) . .
O16 Mo5 O15 102.9(2) . .
O19 Mo5 O15 88.04(17) . .
O16 Mo5 O18 102.6(2) . .
O19 Mo5 O18 153.60(18) . .
O15 Mo5 O18 87.35(18) . .
O16 Mo5 O17 104.47(19) . .
O19 Mo5 O17 86.27(17) . .
O15 Mo5 O17 152.62(16) . .
O18 Mo5 O17 85.97(18) . .
O16 Mo5 O14 179.0(2) . .
O19 Mo5 O14 77.00(15) . .
O15 Mo5 O14 76.50(14) . .
O18 Mo5 O14 76.65(16) . .
O17 Mo5 O14 76.12(13) . .
O20 Mo6 O22 103.3(2) . .
O20 Mo6 O17 104.07(18) . .
O22 Mo6 O17 88.45(18) . .
O20 Mo6 O21 101.81(18) . .
O22 Mo6 O21 87.4(2) . .
O17 Mo6 O21 154.06(15) . .
O20 Mo6 O23 102.9(2) . .
O22 Mo6 O23 153.70(17) . .
O17 Mo6 O23 86.81(18) . .
O21 Mo6 O23 85.7(2) . .
O20 Mo6 O14 178.47(17) . .
O22 Mo6 O14 77.49(15) . .
O17 Mo6 O14 77.21(13) . .
O21 Mo6 O14 76.89(14) . .
O23 Mo6 O14 76.23(14) . .
O24 Mo7 O21 103.9(2) . .
O24 Mo7 O27 103.6(3) . .
O21 Mo7 O27 87.0(2) . .
O24 Mo7 O26 103.2(3) . .
O21 Mo7 O26 88.6(2) . .
O27 Mo7 O26 153.1(2) . .
O24 Mo7 O25 102.8(2) . .
O21 Mo7 O25 153.30(17) . .
O27 Mo7 O25 85.7(2) . .
O26 Mo7 O25 86.4(2) . .
O24 Mo7 O14 178.7(2) . .
O21 Mo7 O14 77.43(14) . .
O27 Mo7 O14 76.51(16) . .
O26 Mo7 O14 76.60(16) . .
O25 Mo7 O14 75.90(15) . .
O28 Mo8 O25 103.6(2) . .
O28 Mo8 O15 103.7(2) . .
O25 Mo8 O15 152.68(16) . .
O28 Mo8 O30 103.0(2) . .
O25 Mo8 O30 88.0(2) . .
O15 Mo8 O30 86.26(19) . .
O28 Mo8 O29 103.9(2) . .
O25 Mo8 O29 87.5(2) . .
O15 Mo8 O29 85.67(19) . .
O30 Mo8 O29 153.09(17) . .
O28 Mo8 O14 179.5(2) . .
O25 Mo8 O14 76.39(15) . .
O15 Mo8 O14 76.29(13) . .
O30 Mo8 O14 76.53(15) . .
O29 Mo8 O14 76.62(15) . .
O31 Mo9 O29 103.8(3) . .
O31 Mo9 O18 103.1(3) . .
O29 Mo9 O18 87.82(19) . .
O31 Mo9 O26 103.8(3) . .
O29 Mo9 O26 87.2(2) . .
O18 Mo9 O26 153.1(2) . .
O31 Mo9 O22 103.1(3) . .
O29 Mo9 O22 153.14(19) . .
O18 Mo9 O22 87.00(18) . .
O26 Mo9 O22 85.63(19) . .
O31 Mo9 O14 179.2(3) . .
O29 Mo9 O14 76.96(16) . .
O18 Mo9 O14 76.58(14) . .
O26 Mo9 O14 76.52(17) . .
O22 Mo9 O14 76.20(14) . .
O32 Mo10 O23 103.1(2) . .
O32 Mo10 O30 103.0(3) . .
O23 Mo10 O30 153.83(18) . .
O32 Mo10 O19 103.1(3) . .
O23 Mo10 O19 87.41(18) . .
O30 Mo10 O19 86.49(18) . .
O32 Mo10 O27 103.9(3) . .
O23 Mo10 O27 86.88(19) . .
O30 Mo10 O27 87.1(2) . .
O19 Mo10 O27 153.0(2) . .
O32 Mo10 O14 179.9(3) . .
O23 Mo10 O14 76.97(14) . .
O30 Mo10 O14 76.86(16) . .
O19 Mo10 O14 76.83(14) . .
O27 Mo10 O14 76.22(18) . .
O39 S1 C2 106.2(3) . .
O39 S1 C1 103.0(3) . .
C2 S1 C1 99.7(3) . .
O40 S2B C4 115.7(8) . .
O40 S2B C3 98.7(6) . .
C4 S2B C3 99.5(7) . .
C6 S3B C5 113.0(5) . .
C6 S3B O41 103.7(4) . .
C5 S3B O41 100.8(4) . .
O42 S4 C7 104.8(3) . .
O42 S4 C8 105.1(3) . .
C7 S4 C8 98.9(4) . .
O43 S5 C10 104.4(3) . .
O43 S5 C9 104.3(3) . .
C10 S5 C9 100.0(5) . .
O44 S6 C12 104.0(2) . .
O44 S6 C11 105.1(3) . .
C12 S6 C11 99.3(3) . .
O45 S7 C14 103.4(4) . .
O45 S7 C13 105.4(4) . .
C14 S7 C13 100.3(6) . .
O46 S8B C15 123.0(12) . .
O46 S8B C16 116.7(10) . .
C15 S8B C16 106.8(9) . .
O47 S9 C18 105.9(3) . .
O47 S9 C17 102.6(3) . .
C18 S9 C17 97.9(3) . .
O48 S10B C20 126.8(6) . .
O48 S10B C19 115.7(5) . .
C20 S10B C19 100.6(5) . .
O49 S11 C22 103.9(3) . .
O49 S11 C21 103.6(3) . .
C22 S11 C21 97.8(5) . .
O50 S12 C23 105.2(3) . .
O50 S12 C24 104.5(3) . .
C23 S12 C24 98.1(3) . .
Mo4 O3 Mo2 131.74(17) . .
Mo4 O3 Mo1 129.03(17) . .
Mo2 O3 Mo1 86.88(11) . .
Mo4 O4 Mo3 130.20(16) . .
Mo1 O5 Mo3 126.92(18) 3_556 .
Mo1 O6 Mo2 124.46(18) . .
Mo4 O7 Mo2 133.88(17) 3_556 .
Mo4 O7 Mo3 131.79(16) 3_556 .
Mo2 O7 Mo3 89.12(11) . .
Mo2 O10 Mo3 122.31(17) . .
Mo4 O13 Ce1 170.6(2) . .
Mo10 O14 Mo6 90.29(12) . .
Mo10 O14 Mo7 90.75(12) . .
Mo6 O14 Mo7 89.59(11) . .
Mo10 O14 Mo8 90.26(12) . .
Mo6 O14 Mo8 179.45(18) . .
Mo7 O14 Mo8 90.48(11) . .
Mo10 O14 Mo5 89.73(12) . .
Mo6 O14 Mo5 90.09(11) . .
Mo7 O14 Mo5 179.43(18) . .
Mo8 O14 Mo5 89.83(11) . .
Mo10 O14 Mo9 179.10(16) . .
Mo6 O14 Mo9 89.75(12) . .
Mo7 O14 Mo9 90.16(12) . .
Mo8 O14 Mo9 89.70(12) . .
Mo5 O14 Mo9 89.37(12) . .
Mo5 O15 Mo8 117.38(18) . .
Mo6 O17 Mo5 116.57(18) . .
Mo5 O18 Mo9 117.4(2) . .
Mo5 O19 Mo10 116.4(2) . .
Mo7 O21 Mo6 116.04(19) . .
Mo6 O22 Mo9 116.5(2) . .
Mo10 O23 Mo6 116.50(19) . .
Mo8 O25 Mo7 117.2(2) . .
Mo9 O26 Mo7 116.7(2) . .
Mo7 O27 Mo10 116.5(2) . .
Mo9 O29 Mo8 116.7(2) . .
Mo8 O30 Mo10 116.3(2) . .
N1 O33 Ce1 97.4(3) . .
N1 O34 Ce1 96.0(3) . .
N2 O36 Ce1 96.3(3) . .
N2 O37 Ce1 97.0(3) . .
S1 O39 Ce1 138.7(2) . .
S2B O40 Ce1 144.8(5) . .
S3B O41 Ce1 119.4(3) . .
S4 O42 Ce1 140.9(3) . .
S5 O43 Ce2 128.88(18) . .
S6 O44 Ce2 130.14(19) . .
S7 O45 Ce2 141.4(3) . .
S8B O46 Ce2 177.3(8) . .
S9 O47 Ce2 132.2(2) . .
S10B O48 Ce2 169.6(4) . .
S11 O49 Ce2 131.2(2) . .
S12 O50 Ce2 135.0(2) . .
O35 N1 O34 120.2(6) . .
O35 N1 O33 121.3(6) . .
O34 N1 O33 118.5(5) . .
O38 N2 O36 122.0(6) . .
O38 N2 O37 120.4(6) . .
O36 N2 O37 117.6(5) . .
O38 N2 Ce1 174.5(4) . .
O36 N2 Ce1 59.5(3) . .
O37 N2 Ce1 58.4(3) . .
S1 C1 H1A 109.5 . .
S1 C1 H1B 109.5 . .
H1A C1 H1B 109.5 . .
S1 C1 H1C 109.5 . .
H1A C1 H1C 109.5 . .
H1B C1 H1C 109.5 . .
S1 C2 H2A 109.5 . .
S1 C2 H2B 109.5 . .
H2A C2 H2B 109.5 . .
S1 C2 H2C 109.5 . .
H2A C2 H2C 109.5 . .
H2B C2 H2C 109.5 . .
S2B C3 H3A 109.5 . .
S2B C3 H3B 109.5 . .
H3A C3 H3B 109.5 . .
S2B C3 H3C 109.5 . .
H3A C3 H3C 109.5 . .
H3B C3 H3C 109.5 . .
S2B C4 H4A 109.5 . .
S2B C4 H4B 109.5 . .
H4A C4 H4B 109.5 . .
S2B C4 H4C 109.5 . .
H4A C4 H4C 109.5 . .
H4B C4 H4C 109.5 . .
S3B C5 H5A 109.5 . .
S3B C5 H5B 109.5 . .
H5A C5 H5B 109.5 . .
S3B C5 H5C 109.5 . .
H5A C5 H5C 109.5 . .
H5B C5 H5C 109.5 . .
S3B C6 H6A 109.5 . .
S3B C6 H6B 109.5 . .
H6A C6 H6B 109.5 . .
S3B C6 H6C 109.5 . .
H6A C6 H6C 109.5 . .
H6B C6 H6C 109.5 . .
S4 C7 H7A 109.5 . .
S4 C7 H7B 109.5 . .
H7A C7 H7B 109.5 . .
S4 C7 H7C 109.5 . .
H7A C7 H7C 109.5 . .
H7B C7 H7C 109.5 . .
S4 C8 H8A 109.5 . .
S4 C8 H8B 109.5 . .
H8A C8 H8B 109.5 . .
S4 C8 H8C 109.5 . .
H8A C8 H8C 109.5 . .
H8B C8 H8C 109.5 . .
S5 C9 H9A 109.5 . .
S5 C9 H9B 109.5 . .
H9A C9 H9B 109.5 . .
S5 C9 H9C 109.5 . .
H9A C9 H9C 109.5 . .
H9B C9 H9C 109.5 . .
S5 C10 H10A 109.5 . .
S5 C10 H10B 109.5 . .
H10A C10 H10B 109.5 . .
S5 C10 H10C 109.5 . .
H10A C10 H10C 109.5 . .
H10B C10 H10C 109.5 . .
S6 C11 H11A 109.5 . .
S6 C11 H11B 109.5 . .
H11A C11 H11B 109.5 . .
S6 C11 H11C 109.5 . .
H11A C11 H11C 109.5 . .
H11B C11 H11C 109.5 . .
S6 C12 H12A 109.5 . .
S6 C12 H12B 109.5 . .
H12A C12 H12B 109.5 . .
S6 C12 H12C 109.5 . .
H12A C12 H12C 109.5 . .
H12B C12 H12C 109.5 . .
S7 C13 H13A 109.5 . .
S7 C13 H13B 109.5 . .
H13A C13 H13B 109.5 . .
S7 C13 H13C 109.5 . .
H13A C13 H13C 109.5 . .
H13B C13 H13C 109.5 . .
S7 C14 H14A 109.5 . .
S7 C14 H14B 109.5 . .
H14A C14 H14B 109.5 . .
S7 C14 H14C 109.5 . .
H14A C14 H14C 109.5 . .
H14B C14 H14C 109.5 . .
S8B C15 H15A 109.5 . .
S8B C15 H15B 109.5 . .
H15A C15 H15B 109.5 . .
S8B C15 H15C 109.5 . .
H15A C15 H15C 109.5 . .
H15B C15 H15C 109.5 . .
S8B C16 H16A 109.5 . .
S8B C16 H16B 109.5 . .
H16A C16 H16B 109.5 . .
S8B C16 H16C 109.5 . .
H16A C16 H16C 109.5 . .
H16B C16 H16C 109.5 . .
S9 C17 H17A 109.5 . .
S9 C17 H17B 109.5 . .
H17A C17 H17B 109.5 . .
S9 C17 H17C 109.5 . .
H17A C17 H17C 109.5 . .
H17B C17 H17C 109.5 . .
S9 C18 H18A 109.5 . .
S9 C18 H18B 109.5 . .
H18A C18 H18B 109.5 . .
S9 C18 H18C 109.5 . .
H18A C18 H18C 109.5 . .
H18B C18 H18C 109.5 . .
S10B C19 H19A 109.5 . .
S10B C19 H19B 109.5 . .
H19A C19 H19B 109.5 . .
S10B C19 H19C 109.5 . .
H19A C19 H19C 109.5 . .
H19B C19 H19C 109.5 . .
S10B C20 H20A 109.5 . .
S10B C20 H20B 109.5 . .
H20A C20 H20B 109.5 . .
S10B C20 H20C 109.5 . .
H20A C20 H20C 109.5 . .
H20B C20 H20C 109.5 . .
S11 C21 H21A 109.5 . .
S11 C21 H21B 109.5 . .
H21A C21 H21B 109.5 . .
S11 C21 H21C 109.5 . .
H21A C21 H21C 109.5 . .
H21B C21 H21C 109.5 . .
S11 C22 H22A 109.5 . .
S11 C22 H22B 109.5 . .
H22A C22 H22B 109.5 . .
S11 C22 H22C 109.5 . .
H22A C22 H22C 109.5 . .
H22B C22 H22C 109.5 . .
S12 C23 H23A 109.5 . .
S12 C23 H23B 109.5 . .
H23A C23 H23B 109.5 . .
S12 C23 H23C 109.5 . .
H23A C23 H23C 109.5 . .
H23B C23 H23C 109.5 . .
S12 C24 H24A 109.5 . .
S12 C24 H24B 109.5 . .
H24A C24 H24B 109.5 . .
S12 C24 H24C 109.5 . .
H24A C24 H24C 109.5 . .
H24B C24 H24C 109.5 . .

loop_
_geom_bond_atom_site_label_1
_geom_bond_atom_site_label_2
_geom_bond_distance
_geom_bond_site_symmetry_2
Ce1 O39 2.391(4) .
Ce1 O41 2.408(4) .
Ce1 O42 2.421(4) .
Ce1 O40 2.448(3) .
Ce1 O13 2.532(4) .
Ce1 O37 2.593(4) .
Ce1 O36 2.619(4) .
Ce1 O33 2.622(4) .
Ce1 O34 2.653(4) .
Ce1 N2 3.022(5) .
Ce2 O45 2.420(4) .
Ce2 O44 2.443(3) .
Ce2 O47 2.451(4) .
Ce2 O48 2.462(4) .
Ce2 O50 2.473(3) .
Ce2 O49 2.479(3) .
Ce2 O43 2.492(3) .
Ce2 O46 2.497(4) .
Mo1 O1 1.694(4) .
Mo1 O2 1.703(4) .
Mo1 O5 1.885(3) 3_556
Mo1 O6 1.893(4) .
Mo1 O3 2.512(3) .
Mo2 O9 1.698(3) .
Mo2 O8 1.702(4) .
Mo2 O10 1.906(3) .
Mo2 O6 1.926(3) .
Mo2 O7 2.380(3) .
Mo2 O3 2.401(3) .
Mo3 O11 1.691(4) .
Mo3 O12 1.704(4) .
Mo3 O10 1.912(3) .
Mo3 O5 1.920(3) .
Mo3 O7 2.387(3) .
Mo3 O4 2.440(3) .
Mo4 O13 1.720(4) .
Mo4 O4 1.767(3) .
Mo4 O3 1.779(3) .
Mo4 O7 1.789(3) 3_556
Mo5 O16 1.687(4) .
Mo5 O19 1.904(4) .
Mo5 O15 1.910(4) .
Mo5 O18 1.911(4) .
Mo5 O17 1.944(4) .
Mo5 O14 2.321(3) .
Mo6 O20 1.690(4) .
Mo6 O22 1.897(4) .
Mo6 O17 1.905(4) .
Mo6 O21 1.931(4) .
Mo6 O23 1.942(4) .
Mo6 O14 2.306(3) .
Mo7 O24 1.682(5) .
Mo7 O21 1.901(4) .
Mo7 O27 1.921(6) .
Mo7 O26 1.935(6) .
Mo7 O25 1.945(4) .
Mo7 O14 2.307(3) .
Mo8 O28 1.689(4) .
Mo8 O25 1.903(4) .
Mo8 O15 1.925(4) .
Mo8 O30 1.928(5) .
Mo8 O29 1.936(5) .
Mo8 O14 2.319(3) .
Mo9 O31 1.674(5) .
Mo9 O29 1.910(5) .
Mo9 O18 1.912(5) .
Mo9 O26 1.917(6) .
Mo9 O22 1.944(4) .
Mo9 O14 2.324(4) .
Mo10 O32 1.671(5) .
Mo10 O23 1.902(4) .
Mo10 O30 1.929(4) .
Mo10 O19 1.935(4) .
Mo10 O27 1.939(5) .
Mo10 O14 2.305(4) .
S1 O39 1.508(4) .
S1 C2 1.753(6) .
S1 C1 1.773(7) .
S2B O40 1.500(12) .
S2B C4 1.582(15) .
S2B C3 1.916(13) .
S3B C6 1.545(9) .
S3B C5 1.686(9) .
S3B O41 1.713(6) .
S4 O42 1.504(4) .
S4 C7 1.766(8) .
S4 C8 1.779(6) .
S5 O43 1.524(3) .
S5 C10 1.763(6) .
S5 C9 1.768(7) .
S6 O44 1.529(4) .
S6 C12 1.770(5) .
S6 C11 1.772(6) .
S7 O45 1.508(4) .
S7 C14 1.712(10) .
S7 C13 1.757(9) .
S8B O46 1.350(12) .
S8B C15 1.643(18) .
S8B C16 1.680(16) .
S9 O47 1.510(4) .
S9 C18 1.765(7) .
S9 C17 1.776(7) .
S10B O48 1.235(6) .
S10B C20 1.650(9) .
S10B C19 1.837(8) .
S11 O49 1.528(4) .
S11 C22 1.751(7) .
S11 C21 1.765(7) .
S12 O50 1.517(4) .
S12 C23 1.780(7) .
S12 C24 1.788(6) .
O5 Mo1 1.885(3) 3_556
O7 Mo4 1.789(3) 3_556
O33 N1 1.254(7) .
O34 N1 1.251(7) .
O35 N1 1.242(6) .
O36 N2 1.248(7) .
O37 N2 1.266(6) .
O38 N2 1.228(6) .
C1 H1A 0.9600 .
C1 H1B 0.9600 .
C1 H1C 0.9600 .
C2 H2A 0.9600 .
C2 H2B 0.9600 .
C2 H2C 0.9600 .
C3 H3A 0.9600 .
C3 H3B 0.9600 .
C3 H3C 0.9600 .
C4 H4A 0.9600 .
C4 H4B 0.9600 .
C4 H4C 0.9600 .
C5 H5A 0.9600 .
C5 H5B 0.9600 .
C5 H5C 0.9600 .
C6 H6A 0.9600 .
C6 H6B 0.9600 .
C6 H6C 0.9600 .
C7 H7A 0.9600 .
C7 H7B 0.9600 .
C7 H7C 0.9600 .
C8 H8A 0.9600 .
C8 H8B 0.9600 .
C8 H8C 0.9600 .
C9 H9A 0.9600 .
C9 H9B 0.9600 .
C9 H9C 0.9600 .
C10 H10A 0.9600 .
C10 H10B 0.9600 .
C10 H10C 0.9600 .
C11 H11A 0.9600 .
C11 H11B 0.9600 .
C11 H11C 0.9600 .
C12 H12A 0.9600 .
C12 H12B 0.9600 .
C12 H12C 0.9600 .
C13 H13A 0.9600 .
C13 H13B 0.9600 .
C13 H13C 0.9600 .
C14 H14A 0.9600 .
C14 H14B 0.9600 .
C14 H14C 0.9600 .
C15 H15A 0.9600 .
C15 H15B 0.9600 .
C15 H15C 0.9600 .
C16 H16A 0.9600 .
C16 H16B 0.9600 .
C16 H16C 0.9600 .
C17 H17A 0.9600 .
C17 H17B 0.9600 .
C17 H17C 0.9600 .
C18 H18A 0.9600 .
C18 H18B 0.9600 .
C18 H18C 0.9600 .
C19 H19A 0.9600 .
C19 H19B 0.9600 .
C19 H19C 0.9600 .
C20 H20A 0.9600 .
C20 H20B 0.9600 .
C20 H20C 0.9600 .
C21 H21A 0.9600 .
C21 H21B 0.9600 .
C21 H21C 0.9600 .
C22 H22A 0.9600 .
C22 H22B 0.9600 .
C22 H22C 0.9600 .
C23 H23A 0.9600 .
C23 H23B 0.9600 .
C23 H23C 0.9600 .
C24 H24A 0.9600 .
C24 H24B 0.9600 .
C24 H24C 0.9600 .

loop_
_geom_contact_atom_site_label_1
_geom_contact_atom_site_label_2
_geom_contact_distance
_geom_contact_site_symmetry_2
S4 O31 3.211(7) 2_445
S2B O31 2.729(14) .
O11 S11 3.414(4) .

loop_
_geom_hbond_atom_site_label_D
_geom_hbond_atom_site_label_H
_geom_hbond_atom_site_label_A
_geom_hbond_distance_DH
_geom_hbond_distance_HA
_geom_hbond_distance_DA
_geom_hbond_angle_DHA
_geom_hbond_site_symmetry_A
_geom_hbond_publ_flag
C4 H4B S4 0.96 2.83 3.677(8) 147 2_455 yes
C10 H10B O2 0.96 2.48 3.434(8) 170 2_555 yes
C10 H10C O23 0.96 2.41 3.290(7) 153 4_666 yes
C11 H11C O38 0.96 2.57 3.310(8) 135 1_655 yes
C12 H12A O35 0.96 2.51 3.449(8) 165 1_655 yes
C12 H12C O44 0.96 2.51 3.453(7) 166 3_655 yes
C13 H13B O24 0.96 2.59 3.279(12) 129 4_666 yes
C13 H13C O25 0.96 2.45 3.185(11) 134 2_545 yes
C14 H14A O33 0.96 2.59 3.544(12) 169 1_655 yes
C17 H17C O20 0.96 2.57 3.195(9) 122 3_555 yes
C18 H18C O8 0.96 2.47 3.382(7) 157 . yes
C19 H19B O19 0.96 2.55 3.440(9) 155 . yes
C19 H19C O34 0.96 2.44 3.308(8) 151 3_555 yes
C21 H21A O21 0.96 2.43 3.342(10) 158 4_666 yes
C21 H21B O11 0.96 2.47 3.210(10) 133 . yes
C22 H22B O28 0.96 2.43 3.305(11) 152 . yes
C22 H22C O12 0.96 2.44 3.395(8) 174 . yes
C23 H23B O30 0.96 2.55 3.425(9) 151 . yes
